data_7231870
loop_
_publ_author_name
'M\;aczka, Miros\/law'
'G\;agor, Anna'
'Ptak, Maciej'
'Stefa\'nska, Dagmara'
'Sieradzki, Adam'

_publ_section_title
;
 Temperature-dependent studies of a new two-dimensional cadmium
 dicyanamide framework exhibiting an unusual temperature-induced
 irreversible phase transition into a three-dimensional perovskite-like
 framework.
;
_journal_issue 47
_journal_name_full 'Physical chemistry chemical physics : PCCP'
_journal_page_first 29951
_journal_page_last 29958
_journal_paper_doi 10.1039/c8cp06190d
_journal_volume 20
_journal_year 2018
_chemical_formula_sum 'C36 H56 Cd2 N20'
_chemical_formula_weight 993.80
_space_group_crystal_system monoclinic
_space_group_IT_number 13
_space_group_name_Hall '-P 2yac'
_space_group_name_H-M_alt 'P 1 2/n 1'
_symmetry_space_group_name_Hall '-P 2yac'
_symmetry_space_group_name_H-M 'P 1 2/n 1'
_atom_sites_solution_hydrogens geom
_audit_creation_method SHELXL-2014/7
_audit_update_record
;
2018-09-24 deposited with the CCDC.
2018-11-19 downloaded from the CCDC.
;
_cell_angle_alpha 90
_cell_angle_beta 92.252(4)
_cell_angle_gamma 90
_cell_formula_units_Z 1
_cell_length_a 11.1924(5)
_cell_length_b 7.6769(2)
_cell_length_c 13.6278(6)
_cell_measurement_reflns_used 3567
_cell_measurement_temperature 297(2)
_cell_measurement_theta_max 27.6610
_cell_measurement_theta_min 3.0450
_cell_volume 1170.04(8)
_computing_cell_refinement 'CrysAlisPro 1.171.38.43 (Rigaku OD, 2015)'
_computing_data_collection 'CrysAlisPro 1.171.38.43 (Rigaku OD, 2015)'
_computing_data_reduction 'CrysAlisPro 1.171.38.43 (Rigaku OD, 2015)'
_computing_structure_refinement 'SHELXL-2014/7 (Sheldrick, 2014)'
_diffrn_ambient_temperature 297(2)
_diffrn_detector 'CCD plate'
_diffrn_detector_area_resol_mean 8.4350
_diffrn_detector_type 'Sapphire1, long nozzle'
_diffrn_measured_fraction_theta_full 0.998
_diffrn_measured_fraction_theta_max 0.935
_diffrn_measurement_device 'four-circle diffractometer'
_diffrn_measurement_device_type 'Xcalibur, Sapphire1, long nozzle'
_diffrn_radiation_monochromator graphite
_diffrn_radiation_probe x-ray
_diffrn_radiation_type 'Mo K\a'
_diffrn_radiation_wavelength 0.71073
_diffrn_reflns_av_R_equivalents 0.0333
_diffrn_reflns_av_unetI/netI 0.0477
_diffrn_reflns_Laue_measured_fraction_full 0.998
_diffrn_reflns_Laue_measured_fraction_max 0.935
_diffrn_reflns_limit_h_max 14
_diffrn_reflns_limit_h_min -14
_diffrn_reflns_limit_k_max 9
_diffrn_reflns_limit_k_min -10
_diffrn_reflns_limit_l_max 17
_diffrn_reflns_limit_l_min -16
_diffrn_reflns_number 7177
_diffrn_reflns_point_group_measured_fraction_full 0.998
_diffrn_reflns_point_group_measured_fraction_max 0.935
_diffrn_reflns_theta_full 25.000
_diffrn_reflns_theta_max 27.745
_diffrn_reflns_theta_min 2.402
_diffrn_source 'fine-focus sealed X-ray tube'
_diffrn_source_type 'Enhance (Mo) X-ray Source'
_exptl_absorpt_coefficient_mu 0.957
_exptl_absorpt_correction_T_max 1.00000
_exptl_absorpt_correction_T_min 0.89494
_exptl_absorpt_correction_type multi-scan
_exptl_absorpt_process_details
;
CrysAlisPro 1.171.38.43 (Rigaku Oxford Diffraction, 2015)
Empirical absorption correction using spherical harmonics,
 implemented in SCALE3 ABSPACK scaling algorithm.
;
_exptl_crystal_colour colourless
_exptl_crystal_density_diffrn 1.410
_exptl_crystal_description prism
_exptl_crystal_F_000 508
_exptl_crystal_size_max 0.25
_exptl_crystal_size_mid 0.16
_exptl_crystal_size_min 0.10
_refine_ls_extinction_coef 0.0294(16)
_refine_ls_extinction_expression Fc^*^=kFc[1+0.001xFc^2^\l^3^/sin(2\q)]^-1/4^
_refine_ls_extinction_method 'SHELXL-2014/7 (Sheldrick 2014'
_refine_ls_goodness_of_fit_ref 1.103
_refine_ls_hydrogen_treatment mixed
_refine_ls_matrix_type full
_refine_ls_number_parameters 137
_refine_ls_number_reflns 2574
_refine_ls_number_restraints 0
_refine_ls_restrained_S_all 1.103
_refine_ls_R_factor_all 0.0672
_refine_ls_R_factor_gt 0.0427
_refine_ls_shift/su_max 0.000
_refine_ls_shift/su_mean 0.000
_refine_ls_structure_factor_coef Fsqd
_refine_ls_weighting_details 'w=1/[\s^2^(Fo^2^)+(0.0384P)^2^+0.0575P] where P=(Fo^2^+2Fc^2^)/3'
_refine_ls_weighting_scheme calc
_refine_ls_wR_factor_gt 0.0784
_refine_ls_wR_factor_ref 0.0888
_reflns_Friedel_coverage 0.000
_reflns_number_gt 1992
_reflns_number_total 2574
_reflns_threshold_expression 'I > 2\s(I)'
_cod_data_source_file c8cp06190d2.cif
_cod_data_source_block PhaseI
_cod_depositor_comments 'Adding full bibliography for 7231870--7231872.cif.'
_cod_database_code 7231870
_shelx_shelxl_version_number 2014/7
_shelx_space_group_comment
;
The symmetry employed for this shelxl refinement is uniquely defined
by the following loop, which should always be used as a source of
symmetry information in preference to the above space-group names.
They are only intended as comments.
;
_oxdiff_exptl_absorpt_empirical_full_min 0.757
_oxdiff_exptl_absorpt_empirical_full_max 1.127
_oxdiff_exptl_absorpt_empirical_details
;
Empirical correction (ABSPACK) includes:
- Absorption correction using spherical harmonics
- Frame scaling
;

loop_
_space_group_symop_operation_xyz
'x, y, z'
'-x+1/2, y, -z+1/2'
'-x, -y, -z'
'x-1/2, -y, z-1/2'

loop_
_atom_site_label
_atom_site_type_symbol
_atom_site_fract_x
_atom_site_fract_y
_atom_site_fract_z
_atom_site_U_iso_or_equiv
_atom_site_adp_type
_atom_site_occupancy
_atom_site_site_symmetry_order
_atom_site_refinement_flags_posn
_atom_site_refinement_flags_adp
_atom_site_refinement_flags_occupancy
Cd1 Cd 0.75 0.57956(4) 0.75 0.05141(18) Uani 1.000000 2 S T P
N1 N 0.6669(3) 0.7964(4) 0.8435(2) 0.0693(9) Uani 1.000000 1 . . .
N2 N 0.6644(4) 1.0777(4) 0.9256(2) 0.0885(12) Uani 1.000000 1 . . .
N3 N 0.6740(3) 1.3586(4) 0.8462(3) 0.0729(9) Uani 1.000000 1 . . .
N4 N 0.9178(3) 0.5766(5) 0.8558(3) 0.0825(11) Uani 1.000000 1 . . .
N5 N 0.9557(14) 0.568(2) 1.0241(11) 0.083(4) Uiso 0.250000 1 . . .
N6 N 1.0401(13) 0.5975(19) 0.9980(11) 0.076(4) Uiso 0.250000 1 . . .
C1 C 0.6660(3) 0.9307(5) 0.8777(2) 0.0549(9) Uani 1.000000 1 . . .
C2 C 0.6704(3) 1.2236(5) 0.8785(3) 0.0557(9) Uani 1.000000 1 . . .
C3 C 0.9550(4) 0.5413(6) 0.9251(3) 0.0784(13) Uani 1.000000 1 . . .
N7 N 0.25 0.7480(5) 0.75 0.0521(10) Uani 1.000000 2 S T P
C4 C 0.3612(3) 0.8585(5) 0.7408(3) 0.0698(11) Uani 1.000000 1 . . .
H4a H 0.3728(3) 0.9256(5) 0.8008(3) 0.0837(13) Uiso 1.000000 1 R . .
H4b H 0.4293(3) 0.7812(5) 0.7363(3) 0.0837(13) Uiso 1.000000 1 R . .
C5 C 0.3616(4) 0.9805(7) 0.6567(4) 0.1049(17) Uani 1.000000 1 . . .
H5a H 0.3480(4) 0.9162(7) 0.5960(4) 0.126(2) Uiso 1.000000 1 R . .
H5b H 0.2972(4) 1.0640(7) 0.6622(4) 0.126(2) Uiso 1.000000 1 R . .
C6 C 0.4806(5) 1.0769(6) 0.6539(4) 0.1150(19) Uani 1.000000 1 . . .
H6a H 0.5029(5) 1.1183(6) 0.7185(4) 0.173(3) Uiso 1.000000 1 R . .
H6b H 0.5410(5) 0.9991(6) 0.6317(4) 0.173(3) Uiso 1.000000 1 R . .
H6c H 0.4727(5) 1.1738(6) 0.6096(4) 0.173(3) Uiso 1.000000 1 R . .
C7 C 0.2668(3) 0.6339(5) 0.8413(3) 0.0646(10) Uani 1.000000 1 . . .
H7a H 0.2838(3) 0.7096(5) 0.8971(3) 0.0776(12) Uiso 1.000000 1 R . .
H7b H 0.1915(3) 0.5760(5) 0.8524(3) 0.0776(12) Uiso 1.000000 1 R . .
C8 C 0.3628(4) 0.4978(6) 0.8397(3) 0.0825(13) Uani 1.000000 1 . . .
H8a H 0.3520(4) 0.4277(6) 0.7808(3) 0.0991(16) Uiso 1.000000 1 R . .
H8b H 0.4403(4) 0.5539(6) 0.8381(3) 0.0991(16) Uiso 1.000000 1 R . .
C9 C 0.3590(4) 0.3828(5) 0.9282(3) 0.0763(12) Uani 1.000000 1 . . .
H9a H 0.3724(4) 0.4516(5) 0.9864(3) 0.1145(18) Uiso 1.000000 1 R . .
H9b H 0.2822(4) 0.3276(5) 0.9299(3) 0.1145(18) Uiso 1.000000 1 R . .
H9c H 0.4201(4) 0.2954(5) 0.9250(3) 0.1145(18) Uiso 1.000000 1 R . .

loop_
_atom_site_aniso_label
_atom_site_aniso_U_11
_atom_site_aniso_U_22
_atom_site_aniso_U_33
_atom_site_aniso_U_12
_atom_site_aniso_U_13
_atom_site_aniso_U_23
Cd1 0.0647(3) 0.0316(2) 0.0564(3) -0.000000 -0.01686(16) 0.000000
N1 0.105(3) 0.0383(17) 0.064(2) 0.0018(17) -0.0016(18) -0.0000(15)
N3 0.099(3) 0.0413(16) 0.079(2) -0.0068(17) 0.0078(19) -0.0019(17)
N2 0.170(4) 0.0412(17) 0.055(2) 0.002(2) 0.014(2) -0.0021(17)
N4 0.079(2) 0.092(3) 0.073(2) -0.003(2) -0.0295(19) 0.019(2)
C2 0.077(3) 0.039(2) 0.051(2) -0.0023(19) 0.0052(17) -0.0098(17)
C1 0.079(2) 0.040(2) 0.045(2) 0.001(2) 0.0014(17) 0.0068(18)
C3 0.073(3) 0.108(4) 0.053(3) 0.013(2) -0.014(2) 0.000(3)
N7 0.050(2) 0.052(2) 0.053(2) -0.000000 -0.0098(18) 0.000000
C4 0.062(2) 0.059(2) 0.087(3) -0.007(2) -0.010(2) 0.003(2)
C7 0.074(3) 0.064(2) 0.054(2) 0.008(2) -0.0079(19) -0.0031(19)
C9 0.092(3) 0.066(3) 0.071(3) 0.011(2) -0.001(2) 0.014(2)
C8 0.094(3) 0.077(3) 0.077(3) 0.026(3) 0.007(2) 0.017(2)
C6 0.107(4) 0.088(4) 0.149(5) -0.041(3) -0.005(3) 0.025(3)
C5 0.097(4) 0.082(3) 0.134(5) -0.018(3) -0.019(3) 0.034(3)

loop_
_atom_type_symbol
_atom_type_description
_atom_type_scat_dispersion_real
_atom_type_scat_dispersion_imag
_atom_type_scat_source
C C 0.0033 0.0016 'International Tables Vol C Tables 4.2.6.8 and 6.1.1.4'
H H 0.0000 0.0000 'International Tables Vol C Tables 4.2.6.8 and 6.1.1.4'
N N 0.0061 0.0033 'International Tables Vol C Tables 4.2.6.8 and 6.1.1.4'
Cd Cd -0.8075 1.2024 'International Tables Vol C Tables 4.2.6.8 and 6.1.1.4'

loop_
_geom_angle_atom_site_label_1
_geom_angle_atom_site_label_2
_geom_angle_atom_site_label_3
_geom_angle
_geom_angle_site_symmetry_1
_geom_angle_site_symmetry_3
N1 Cd1 N1 87.97(15) 2_656 .
N3 Cd1 N1 177.75(12) 1_545 2_656
N3 Cd1 N1 177.75(12) 2_646 .
N3 Cd1 N1 92.89(11) 1_545 .
N3 Cd1 N1 92.89(11) 2_646 2_656
N3 Cd1 N3 86.33(16) 2_646 1_545
N4 Cd1 N1 90.95(12) 2_656 .
N4 Cd1 N1 89.87(12) 2_656 2_656
N4 Cd1 N1 90.95(12) . 2_656
N4 Cd1 N1 89.87(12) . .
N4 Cd1 N3 86.98(12) 2_656 2_646
N4 Cd1 N3 92.19(13) . 2_646
N4 Cd1 N3 86.98(12) . 1_545
N4 Cd1 N3 92.19(13) 2_656 1_545
N4 Cd1 N4 178.87(18) 2_656 .
C1 N1 Cd1 153.2(3) . .
C2 N3 Cd1 155.5(3) . 1_565
C1 N2 C2 119.9(3) . .
C3 N4 Cd1 147.3(4) . .
N2 C2 N3 173.1(4) . .
N2 C1 N1 174.2(4) . .
N4 C3 N6 141.5(8) . .
N4 C3 N6 144.6(8) . 3_767
N4 C3 N5 146.6(8) . .
N4 C3 N5 144.5(8) . 3_767
C4 N7 C4 111.9(4) . 2_556
C7 N7 C4 109.2(2) 2_556 .
C7 N7 C4 109.2(2) . 2_556
C7 N7 C4 108.3(2) 2_556 2_556
C7 N7 C4 108.3(2) . .
C7 N7 C7 110.0(4) . 2_556
C5 C4 N7 116.5(3) . 2_556
C8 C7 N7 116.9(3) . 2_556
C9 C8 C7 110.9(3) . .
C6 C5 C4 110.9(4) . .

loop_
_geom_bond_atom_site_label_1
_geom_bond_atom_site_label_2
_geom_bond_distance
_geom_bond_site_symmetry_2
Cd1 N1 2.314(3) .
Cd1 N1 2.314(3) 2_656
Cd1 N3 2.325(3) 1_545
Cd1 N3 2.325(3) 2_646
Cd1 N4 2.322(3) 2_656
Cd1 N4 2.322(3) .
N1 C1 1.131(4) .
N6 N6 1.75(3) 3_767
N6 N5 1.048(15) .
N6 N5 1.307(15) 3_767
N6 C3 1.416(15) .
N6 C3 1.494(14) 3_767
N5 N5 1.60(3) 3_767
N5 C3 1.365(15) .
N5 C3 1.459(15) 3_767
N3 C2 1.127(4) .
N2 C2 1.294(4) .
N2 C1 1.304(4) .
N4 C3 1.053(4) .
N7 C4 1.515(4) 2_556
N7 C4 1.515(4) .
N7 C7 1.527(4) 2_556
N7 C7 1.527(4) .
C4 C5 1.480(6) .
C7 C8 1.499(5) .
C9 C8 1.497(5) .
C6 C5 1.525(6) .
